data_7037068
loop_
_publ_author_name
'Kohrt, Sonja'
'Dachwitz, Steffen'
'Daniliuc, Constantin G.'
'Kehr, Gerald'
'Erker, Gerhard'

_publ_section_title
;
 Stabilized borata-alkene formation: structural features, reactions and
 the role of the counter cation.
;
_journal_issue 48
_journal_name_full 'Dalton transactions (Cambridge, England : 2003)'
_journal_page_first 21032
_journal_page_last 21040
_journal_paper_doi 10.1039/c5dt04058b
_journal_volume 44
_journal_year 2015
_chemical_formula_sum 'C43 H21 B2 F20 Li'
_chemical_formula_weight 946.16
_space_group_crystal_system triclinic
_space_group_IT_number 2
_space_group_name_Hall '-P 1'
_space_group_name_H-M_alt 'P -1'
_symmetry_space_group_name_Hall '-P 1'
_symmetry_space_group_name_H-M 'P -1'
_atom_sites_solution_hydrogens mixed
_audit_update_record
;
2015-10-15 deposited with the CCDC.
2015-11-04 downloaded from the CCDC.
;
_cell_angle_alpha 91.665(2)
_cell_angle_beta 101.678(2)
_cell_angle_gamma 111.232(2)
_cell_formula_units_Z 2
_cell_length_a 10.4396(4)
_cell_length_b 10.5005(4)
_cell_length_c 19.6063(7)
_cell_measurement_reflns_used 4534
_cell_measurement_temperature 100.(2)
_cell_measurement_theta_max 62.3573
_cell_measurement_theta_min 4.5463
_cell_volume 1949.53(13)
_computing_cell_refinement 'SAINT V8.34A (Bruker AXS Inc., 2013)'
_computing_data_collection 'APEX2 v.2014.5-0 (Bruker AXS Inc., 2014)'
_computing_data_reduction 'SAINT V8.34A (Bruker AXS Inc., 2013)'
_computing_molecular_graphics 'XP (Bruker AXS Inc., 2014)'
_computing_publication_material 'SHELXL2014 (Sheldrick, 2014)'
_computing_structure_refinement 'SHELXL2014 (Sheldrick, 2014)'
_computing_structure_solution 'SHELXL2014 (Sheldrick, 2014)'
_diffrn_ambient_temperature 100.(2)
_diffrn_detector_area_resol_mean 8.3333
_diffrn_measured_fraction_theta_full 0.973
_diffrn_measured_fraction_theta_max 0.973
_diffrn_measurement_device_type 'KappaCCD APEXII'
_diffrn_measurement_method 'phi / omega scans'
_diffrn_radiation_monochromator graphite
_diffrn_radiation_type CuK\a
_diffrn_radiation_wavelength 1.54178
_diffrn_reflns_av_R_equivalents 0.0772
_diffrn_reflns_av_unetI/netI 0.0547
_diffrn_reflns_limit_h_max 11
_diffrn_reflns_limit_h_min -11
_diffrn_reflns_limit_k_max 12
_diffrn_reflns_limit_k_min -12
_diffrn_reflns_limit_l_max 22
_diffrn_reflns_limit_l_min -22
_diffrn_reflns_number 29810
_diffrn_reflns_theta_full 62.58
_diffrn_reflns_theta_max 62.58
_diffrn_reflns_theta_min 4.55
_diffrn_source 'fine-focus sealed tube'
_diffrn_source_type 'fine-focus sealed tube'
_exptl_absorpt_coefficient_mu 1.429
_exptl_absorpt_correction_T_max 0.87
_exptl_absorpt_correction_T_min 0.72
_exptl_absorpt_correction_type multi-scan
_exptl_absorpt_process_details
;
Bruker AXS (2014). SADABS, Version 2014/2, Bruker AXS Inc., Madison, Wisconsin,
USA.
;
_exptl_crystal_colour colourless
_exptl_crystal_density_diffrn 1.612
_exptl_crystal_density_method 'not measured'
_exptl_crystal_description prism
_exptl_crystal_F_000 944
_exptl_crystal_size_max 0.180
_exptl_crystal_size_mid 0.160
_exptl_crystal_size_min 0.100
_refine_diff_density_max 0.557
_refine_diff_density_min -0.307
_refine_ls_extinction_method none
_refine_ls_goodness_of_fit_ref 1.044
_refine_ls_hydrogen_treatment mixed
_refine_ls_matrix_type full
_refine_ls_number_parameters 602
_refine_ls_number_reflns 6061
_refine_ls_number_restraints 0
_refine_ls_restrained_S_all 1.044
_refine_ls_R_factor_all 0.0687
_refine_ls_R_factor_gt 0.0471
_refine_ls_shift/su_max 0.000
_refine_ls_shift/su_mean 0.000
_refine_ls_structure_factor_coef Fsqd
_refine_ls_weighting_details 'w=1/[\s^2^(Fo^2^)+(0.0621P)^2^+0.6396P] where P=(Fo^2^+2Fc^2^)/3'
_refine_ls_weighting_scheme calc
_refine_ls_wR_factor_gt 0.1163
_refine_ls_wR_factor_ref 0.1274
_reflns_number_gt 4420
_reflns_number_total 6061
_reflns_threshold_expression 'I > 2\s(I)'
_cod_data_source_file c5dt04058b2.cif
_cod_data_source_block erk7872
_cod_depositor_comments 'Adding full bibliography for 7037063--7037071.cif.'
_cod_database_code 7037068

loop_
_space_group_symop_operation_xyz
'x, y, z'
'-x, -y, -z'

loop_
_atom_site_type_symbol
_atom_site_label
_atom_site_fract_x
_atom_site_fract_y
_atom_site_fract_z
_atom_site_U_iso_or_equiv
_atom_site_adp_type
_atom_site_calc_flag
_atom_site_refinement_flags_adp
_atom_site_refinement_flags_posn
_atom_site_occupancy
Li Li1 0.2681(6) 0.0670(6) 0.2579(3) 0.0317(13) Uani d . . 1
B B1 0.4054(3) 0.3956(3) 0.25252(19) 0.0203(7) Uani d . . 1
B B2 0.5823(4) 0.4417(3) 0.22583(19) 0.0214(8) Uani d . . 1
H H1 0.508(3) 0.507(3) 0.2446(14) 0.016(7) Uiso d . . 1
C C1 0.4098(3) 0.0646(3) 0.17401(18) 0.0298(8) Uani d . . 1
C C2 0.3969(3) 0.1865(3) 0.16774(17) 0.0245(7) Uani d . . 1
H H2 0.3454 0.2072 0.1267 0.029 Uiso calc U R 1
C C3 0.4719(3) 0.2861(3) 0.23202(16) 0.0207(7) Uani d . . 1
C C3A 0.5287(3) 0.2019(3) 0.28069(17) 0.0239(7) Uani d . . 1
C C4 0.6020(3) 0.2292(3) 0.34971(18) 0.0305(8) Uani d . . 1
H H4 0.6252 0.3162 0.375 0.037 Uiso calc U R 1
C C5 0.6423(3) 0.1282(3) 0.38265(19) 0.0348(8) Uani d . . 1
H H5 0.6921 0.1464 0.4303 0.042 Uiso calc U R 1
C C6 0.6091(3) 0.0020(3) 0.3454(2) 0.0363(9) Uani d . . 1
H H6 0.6386 -0.0649 0.368 0.044 Uiso calc U R 1
C C7 0.5356(3) -0.0288(3) 0.27752(19) 0.0328(8) Uani d . . 1
H H7 0.5133 -0.1162 0.253 0.039 Uiso calc U R 1
C C7A 0.4932(3) 0.0706(3) 0.24412(19) 0.0304(8) Uani d . . 1
C C8 0.3607(4) -0.0562(3) 0.11667(19) 0.0354(8) Uani d . . 1
H H8 0.3185 -0.1428 0.1379 0.043 Uiso calc U R 1
C C9 0.4883(5) -0.0619(4) 0.0932(2) 0.0513(11) Uani d . . 1
H H9A 0.4586 -0.1411 0.0579 0.077 Uiso calc U R 1
H H9B 0.5558 -0.071 0.1336 0.077 Uiso calc U R 1
H H9C 0.533 0.0228 0.073 0.077 Uiso calc U R 1
C C10 0.2482(5) -0.0489(4) 0.0558(2) 0.0515(11) Uani d . . 1
H H10A 0.2879 0.0334 0.0329 0.077 Uiso calc U R 1
H H10B 0.1682 -0.0447 0.0734 0.077 Uiso calc U R 1
H H10C 0.216 -0.1309 0.022 0.077 Uiso calc U R 1
C C11 0.3877(3) 0.4219(3) 0.33093(15) 0.0190(6) Uani d . . 1
C C12 0.3407(3) 0.3204(3) 0.37379(16) 0.0201(7) Uani d . . 1
F F12 0.30883(17) 0.18531(16) 0.35109(9) 0.0251(4) Uani d . . 1
C C13 0.3186(3) 0.3419(3) 0.43942(16) 0.0228(7) Uani d . . 1
F F13 0.27423(18) 0.23786(18) 0.47748(9) 0.0304(4) Uani d . . 1
C C14 0.3428(3) 0.4742(3) 0.46530(16) 0.0224(7) Uani d . . 1
F F14 0.32438(18) 0.50044(18) 0.52875(9) 0.0295(4) Uani d . . 1
C C15 0.3870(3) 0.5798(3) 0.42479(16) 0.0216(7) Uani d . . 1
F F15 0.41103(18) 0.70923(17) 0.45033(9) 0.0276(4) Uani d . . 1
C C16 0.4049(3) 0.5521(3) 0.35928(16) 0.0190(6) Uani d . . 1
F F16 0.43750(17) 0.65783(16) 0.32018(9) 0.0233(4) Uani d . . 1
C C21 0.2672(3) 0.3948(3) 0.19670(16) 0.0203(7) Uani d . . 1
C C22 0.1418(3) 0.2812(3) 0.18568(16) 0.0231(7) Uani d . . 1
F F22 0.13981(17) 0.16923(16) 0.22097(9) 0.0283(4) Uani d . . 1
C C23 0.0152(3) 0.2704(3) 0.14438(17) 0.0253(7) Uani d . . 1
F F23 -0.10043(17) 0.15555(18) 0.13697(10) 0.0347(5) Uani d . . 1
C C24 0.0085(3) 0.3818(3) 0.11010(17) 0.0260(7) Uani d . . 1
F F24 -0.11325(18) 0.37658(19) 0.06954(10) 0.0353(5) Uani d . . 1
C C25 0.1283(3) 0.4991(3) 0.11927(16) 0.0236(7) Uani d . . 1
F F25 0.12122(18) 0.60865(17) 0.08738(9) 0.0304(4) Uani d . . 1
C C26 0.2537(3) 0.5038(3) 0.16131(16) 0.0205(7) Uani d . . 1
F F26 0.36628(17) 0.62280(16) 0.16844(9) 0.0243(4) Uani d . . 1
C C31 0.7297(3) 0.4917(3) 0.28362(16) 0.0213(7) Uani d . . 1
C C32 0.8255(3) 0.4302(3) 0.27742(17) 0.0253(7) Uani d . . 1
F F32 0.79332(18) 0.33530(18) 0.22199(9) 0.0306(4) Uani d . . 1
C C33 0.9502(3) 0.4569(3) 0.32537(18) 0.0294(8) Uani d . . 1
F F33 1.03718(19) 0.3918(2) 0.31725(11) 0.0414(5) Uani d . . 1
C C34 0.9855(3) 0.5505(3) 0.38360(18) 0.0294(8) Uani d . . 1
F F34 1.10603(18) 0.5777(2) 0.43210(10) 0.0416(5) Uani d . . 1
C C35 0.8984(3) 0.6191(3) 0.39090(17) 0.0258(7) Uani d . . 1
F F35 0.93422(18) 0.71260(18) 0.44653(10) 0.0330(5) Uani d . . 1
C C36 0.7746(3) 0.5896(3) 0.34089(17) 0.0224(7) Uani d . . 1
F F36 0.69426(16) 0.66143(16) 0.35147(9) 0.0251(4) Uani d . . 1
C C41 0.6086(3) 0.5002(3) 0.15214(16) 0.0211(7) Uani d . . 1
C C42 0.6542(3) 0.6428(3) 0.15039(16) 0.0226(7) Uani d . . 1
F F42 0.65761(18) 0.72305(16) 0.20633(9) 0.0267(4) Uani d . . 1
C C43 0.7006(3) 0.7088(3) 0.09542(17) 0.0274(7) Uani d . . 1
F F43 0.7477(2) 0.84732(18) 0.09798(11) 0.0393(5) Uani d . . 1
C C44 0.7030(3) 0.6332(3) 0.03800(17) 0.0281(7) Uani d . . 1
F F44 0.7485(2) 0.6949(2) -0.01672(10) 0.0404(5) Uani d . . 1
C C45 0.6591(3) 0.4926(3) 0.03619(16) 0.0241(7) Uani d . . 1
F F45 0.65998(18) 0.41752(18) -0.02006(9) 0.0316(4) Uani d . . 1
C C46 0.6155(3) 0.4301(3) 0.09321(17) 0.0231(7) Uani d . . 1
F F46 0.58271(19) 0.29312(16) 0.08790(9) 0.0297(4) Uani d . . 1
C C51 0.0349(4) -0.0734(3) 0.3183(3) 0.0468(11) Uani d . . 1
C C52 -0.0025(4) -0.1175(4) 0.2472(3) 0.0507(12) Uani d . . 1
H H52 -0.0786 -0.1012 0.2184 0.061 Uiso calc U R 1
C C53 0.0675(4) -0.1840(4) 0.2173(2) 0.0486(10) Uani d . . 1
H H53 0.0393 -0.2138 0.1685 0.058 Uiso calc U R 1
C C54 0.1783(4) -0.2075(4) 0.2582(2) 0.0459(10) Uani d . . 1
H H54 0.2272 -0.2535 0.2379 0.055 Uiso calc U R 1
C C55 0.2187(4) -0.1637(3) 0.3297(2) 0.0391(9) Uani d . . 1
H H55 0.2957 -0.1795 0.358 0.047 Uiso calc U R 1
C C56 0.1485(4) -0.0978(3) 0.3598(2) 0.0409(9) Uani d . . 1
H H56 0.1767 -0.0687 0.4087 0.049 Uiso calc U R 1
C C57 -0.0434(5) 0.0013(5) 0.3496(3) 0.0857(19) Uani d . . 1
H H57A 0.0111 0.1006 0.3553 0.128 Uiso calc U R 1
H H57B -0.0557 -0.0294 0.3954 0.128 Uiso calc U R 1
H H57C -0.1361 -0.019 0.3183 0.128 Uiso calc U R 1

loop_
_atom_site_aniso_label
_atom_site_aniso_U_11
_atom_site_aniso_U_22
_atom_site_aniso_U_33
_atom_site_aniso_U_12
_atom_site_aniso_U_13
_atom_site_aniso_U_23
Li1 0.029(3) 0.028(3) 0.041(3) 0.012(2) 0.012(3) 0.005(2)
B1 0.0209(17) 0.0152(16) 0.0267(19) 0.0068(13) 0.0092(15) 0.0040(14)
B2 0.0255(18) 0.0169(17) 0.0270(19) 0.0117(14) 0.0106(16) 0.0029(14)
C1 0.0328(17) 0.0219(17) 0.037(2) 0.0079(13) 0.0167(16) 0.0024(14)
C2 0.0270(16) 0.0196(16) 0.0287(18) 0.0072(13) 0.0132(14) 0.0039(13)
C3 0.0216(15) 0.0158(15) 0.0240(17) 0.0061(12) 0.0060(13) 0.0015(12)
C3A 0.0212(15) 0.0215(16) 0.0329(19) 0.0087(12) 0.0126(14) 0.0071(13)
C4 0.0298(17) 0.0257(17) 0.037(2) 0.0100(14) 0.0097(16) 0.0057(15)
C5 0.0319(18) 0.037(2) 0.035(2) 0.0131(15) 0.0050(16) 0.0066(16)
C6 0.0277(17) 0.0256(18) 0.057(2) 0.0135(14) 0.0065(17) 0.0108(17)
C7 0.0353(18) 0.0245(18) 0.044(2) 0.0133(14) 0.0159(17) 0.0070(15)
C7A 0.0274(17) 0.0205(16) 0.052(2) 0.0118(13) 0.0224(16) 0.0104(15)
C8 0.048(2) 0.0181(16) 0.044(2) 0.0122(15) 0.0192(18) 0.0032(15)
C9 0.076(3) 0.040(2) 0.046(2) 0.028(2) 0.023(2) 0.0010(18)
C10 0.075(3) 0.036(2) 0.039(2) 0.021(2) 0.002(2) -0.0003(17)
C11 0.0186(14) 0.0190(15) 0.0217(16) 0.0093(12) 0.0053(13) 0.0021(12)
C12 0.0205(15) 0.0162(15) 0.0269(18) 0.0095(12) 0.0082(13) 0.0018(12)
F12 0.0316(9) 0.0151(8) 0.0308(10) 0.0079(7) 0.0131(8) 0.0049(7)
C13 0.0205(15) 0.0232(16) 0.0253(17) 0.0066(12) 0.0083(13) 0.0093(13)
F13 0.0371(10) 0.0289(10) 0.0294(10) 0.0118(8) 0.0164(9) 0.0132(8)
C14 0.0225(15) 0.0308(17) 0.0175(16) 0.0117(13) 0.0094(13) 0.0014(13)
F14 0.0324(10) 0.0361(10) 0.0235(10) 0.0148(8) 0.0104(8) 0.0024(8)
C15 0.0224(15) 0.0187(15) 0.0255(18) 0.0104(12) 0.0054(14) -0.0029(13)
F15 0.0328(9) 0.0241(9) 0.0286(10) 0.0140(8) 0.0073(8) -0.0034(7)
C16 0.0192(14) 0.0195(15) 0.0217(16) 0.0093(12) 0.0080(13) 0.0060(12)
F16 0.0292(9) 0.0178(8) 0.0261(9) 0.0103(7) 0.0099(8) 0.0064(7)
C21 0.0248(15) 0.0183(15) 0.0207(16) 0.0096(12) 0.0092(13) 0.0000(12)
C22 0.0281(16) 0.0190(15) 0.0272(17) 0.0125(13) 0.0101(14) 0.0067(13)
F22 0.0258(9) 0.0204(9) 0.0378(11) 0.0075(7) 0.0069(8) 0.0096(8)
C23 0.0194(15) 0.0230(16) 0.0320(18) 0.0053(12) 0.0078(14) 0.0008(14)
F23 0.0229(9) 0.0269(10) 0.0479(12) 0.0036(8) 0.0051(9) 0.0025(9)
C24 0.0234(16) 0.0317(18) 0.0257(18) 0.0151(13) 0.0035(14) 0.0000(14)
F24 0.0268(10) 0.0394(11) 0.0376(11) 0.0153(8) -0.0020(9) 0.0024(9)
C25 0.0321(17) 0.0226(16) 0.0230(17) 0.0169(13) 0.0088(14) 0.0053(13)
F25 0.0352(10) 0.0283(10) 0.0317(10) 0.0176(8) 0.0048(8) 0.0101(8)
C26 0.0225(15) 0.0195(15) 0.0210(16) 0.0074(12) 0.0091(13) 0.0008(12)
F26 0.0252(9) 0.0170(8) 0.0301(10) 0.0070(7) 0.0063(8) 0.0053(7)
C31 0.0240(15) 0.0179(15) 0.0271(17) 0.0094(12) 0.0134(14) 0.0076(13)
C32 0.0271(16) 0.0218(16) 0.0295(18) 0.0090(13) 0.0123(15) 0.0029(14)
F32 0.0326(10) 0.0322(10) 0.0323(11) 0.0172(8) 0.0106(8) -0.0016(8)
C33 0.0227(16) 0.0306(18) 0.039(2) 0.0126(14) 0.0109(15) 0.0042(15)
F33 0.0309(10) 0.0534(13) 0.0490(13) 0.0278(9) 0.0074(9) -0.0019(10)
C34 0.0183(15) 0.0342(18) 0.035(2) 0.0095(13) 0.0044(15) 0.0042(15)
F34 0.0239(10) 0.0559(13) 0.0422(12) 0.0173(9) -0.0019(9) -0.0022(10)
C35 0.0238(16) 0.0221(16) 0.0254(18) 0.0020(13) 0.0054(14) -0.0022(13)
F35 0.0260(9) 0.0362(11) 0.0312(11) 0.0074(8) 0.0036(8) -0.0067(8)
C36 0.0200(15) 0.0218(16) 0.0293(18) 0.0096(12) 0.0104(14) 0.0054(13)
F36 0.0235(9) 0.0223(9) 0.0309(10) 0.0104(7) 0.0061(8) -0.0007(7)
C41 0.0202(15) 0.0202(15) 0.0239(17) 0.0084(12) 0.0054(13) 0.0020(13)
C42 0.0245(15) 0.0227(16) 0.0227(17) 0.0103(12) 0.0075(14) 0.0021(13)
F42 0.0329(9) 0.0190(9) 0.0294(10) 0.0087(7) 0.0118(8) 0.0011(7)
C43 0.0323(17) 0.0201(16) 0.0326(19) 0.0113(13) 0.0103(15) 0.0068(14)
F43 0.0544(12) 0.0192(10) 0.0466(13) 0.0115(9) 0.0198(10) 0.0127(9)
C44 0.0281(17) 0.0335(18) 0.0277(18) 0.0128(14) 0.0138(15) 0.0141(15)
F44 0.0567(13) 0.0380(11) 0.0328(11) 0.0166(9) 0.0248(10) 0.0156(9)
C45 0.0255(16) 0.0290(17) 0.0197(17) 0.0110(13) 0.0083(14) 0.0009(13)
F45 0.0351(10) 0.0355(10) 0.0262(10) 0.0134(8) 0.0116(8) 0.0012(8)
C46 0.0213(15) 0.0196(15) 0.0282(18) 0.0077(12) 0.0052(14) 0.0018(13)
F46 0.0390(10) 0.0174(9) 0.0332(10) 0.0068(7) 0.0169(9) 0.0009(7)
C51 0.037(2) 0.0189(18) 0.087(3) 0.0047(15) 0.029(2) 0.0126(19)
C52 0.0290(19) 0.030(2) 0.080(3) 0.0020(16) 0.000(2) 0.019(2)
C53 0.045(2) 0.037(2) 0.055(3) 0.0038(18) 0.012(2) 0.0133(19)
C54 0.044(2) 0.028(2) 0.064(3) 0.0093(16) 0.018(2) 0.0088(18)
C55 0.0329(19) 0.0251(18) 0.060(3) 0.0110(15) 0.0101(18) 0.0162(17)
C56 0.038(2) 0.0236(18) 0.059(3) 0.0042(15) 0.0190(19) 0.0118(17)
C57 0.060(3) 0.049(3) 0.164(6) 0.024(2) 0.055(4) 0.015(3)

loop_
_atom_type_symbol
_atom_type_description
_atom_type_scat_dispersion_real
_atom_type_scat_dispersion_imag
_atom_type_scat_source
C C 0.0181 0.0091 'International Tables Vol C Tables 4.2.6.8 and 6.1.1.4'
H H 0.0000 0.0000 'International Tables Vol C Tables 4.2.6.8 and 6.1.1.4'
Li Li 0.0008 0.0003 'International Tables Vol C Tables 4.2.6.8 and 6.1.1.4'
B B 0.0090 0.0039 'International Tables Vol C Tables 4.2.6.8 and 6.1.1.4'
F F 0.0727 0.0534 'International Tables Vol C Tables 4.2.6.8 and 6.1.1.4'

loop_
_geom_angle_atom_site_label_1
_geom_angle_atom_site_label_2
_geom_angle_atom_site_label_3
_geom_angle
F22 Li1 F12 84.5(2)
F22 Li1 C7A 135.9(3)
F12 Li1 C7A 105.8(2)
F22 Li1 C1 108.6(3)
F12 Li1 C1 133.1(3)
C7A Li1 C1 35.06(14)
F22 Li1 C3A 116.5(2)
F12 Li1 C3A 77.04(19)
C7A Li1 C3A 33.52(13)
C1 Li1 C3A 56.54(16)
F22 Li1 C2 82.1(2)
F12 Li1 C2 115.6(2)
C7A Li1 C2 54.53(16)
C1 Li1 C2 31.34(12)
C3A Li1 C2 55.04(15)
F22 Li1 C3 84.5(2)
F12 Li1 C3 82.85(19)
C7A Li1 C3 55.51(15)
C1 Li1 C3 55.18(15)
C3A Li1 C3 33.59(11)
C2 Li1 C3 33.38(12)
F22 Li1 C53 94.9(2)
F12 Li1 C53 126.3(3)
C7A Li1 C53 110.8(2)
C1 Li1 C53 98.1(2)
C3A Li1 C53 143.8(3)
C2 Li1 C53 117.5(3)
C3 Li1 C53 150.8(3)
F22 Li1 C54 124.1(2)
F12 Li1 C54 118.1(3)
C7A Li1 C54 89.3(2)
C1 Li1 C54 92.1(2)
C3A Li1 C54 118.2(2)
C2 Li1 C54 121.5(3)
C3 Li1 C54 144.0(2)
C53 Li1 C54 29.65(13)
F22 Li1 C52 74.39(18)
F12 Li1 C52 102.8(2)
C7A Li1 C52 139.7(3)
C1 Li1 C52 124.1(3)
C3A Li1 C52 168.9(3)
C2 Li1 C52 132.4(3)
C3 Li1 C52 157.4(3)
C53 Li1 C52 29.28(14)
C54 Li1 C52 51.82(15)
F22 Li1 C55 130.7(3)
F12 Li1 C55 89.0(2)
C7A Li1 C55 92.9(2)
C1 Li1 C55 111.1(2)
C3A Li1 C55 109.4(2)
C2 Li1 C55 142.4(2)
C3 Li1 C55 143.0(2)
C53 Li1 C55 51.95(15)
C54 Li1 C55 29.44(13)
C52 Li1 C55 59.58(16)
C11 B1 C3 122.0(3)
C11 B1 C21 109.1(2)
C3 B1 C21 116.0(3)
C11 B1 B2 125.0(2)
C3 B1 B2 54.73(17)
C21 B1 B2 120.2(3)
C11 B1 H1 104.7(13)
C3 B1 H1 97.1(12)
C21 B1 H1 104.9(12)
B2 B1 H1 42.4(12)
C31 B2 C41 110.0(2)
C31 B2 C3 114.1(2)
C41 B2 C3 123.9(3)
C31 B2 B1 121.5(3)
C41 B2 B1 123.2(2)
C3 B2 B1 53.45(17)
C31 B2 H1 107.0(12)
C41 B2 H1 102.2(13)
C3 B2 H1 96.3(12)
B1 B2 H1 42.9(12)
C2 C1 C7A 107.8(3)
C2 C1 C8 127.4(3)
C7A C1 C8 124.6(3)
C2 C1 Li1 78.3(2)
C7A C1 Li1 71.6(2)
C8 C1 Li1 120.7(2)
C1 C2 C3 112.9(3)
C1 C2 Li1 70.4(2)
C3 C2 Li1 78.0(2)
C1 C2 H2 123.6
C3 C2 H2 123.6
Li1 C2 H2 119.4
C2 C3 C3A 102.1(2)
C2 C3 B1 118.7(2)
C3A C3 B1 126.6(3)
C2 C3 B2 120.0(3)
C3A C3 B2 116.9(2)
B1 C3 B2 71.8(2)
C2 C3 Li1 68.6(2)
C3A C3 Li1 67.86(19)
B1 C3 Li1 95.3(2)
B2 C3 Li1 166.8(2)
C4 C3A C7A 119.3(3)
C4 C3A C3 132.4(3)
C7A C3A C3 108.4(3)
C4 C3A Li1 116.6(3)
C7A C3A Li1 69.3(2)
C3 C3A Li1 78.6(2)
C3A C4 C5 119.8(3)
C3A C4 H4 120.1
C5 C4 H4 120.1
C6 C5 C4 119.8(3)
C6 C5 H5 120.1
C4 C5 H5 120.1
C7 C6 C5 121.8(3)
C7 C6 H6 119.1
C5 C6 H6 119.1
C6 C7 C7A 119.0(3)
C6 C7 H7 120.5
C7A C7 H7 120.5
C7 C7A C3A 120.2(3)
C7 C7A C1 130.9(3)
C3A C7A C1 108.8(3)
C7 C7A Li1 114.7(3)
C3A C7A Li1 77.2(2)
C1 C7A Li1 73.4(2)
C9 C8 C10 112.2(3)
C9 C8 C1 108.8(3)
C10 C8 C1 112.4(3)
C9 C8 H8 107.7
C10 C8 H8 107.7
C1 C8 H8 107.7
C8 C9 H9A 109.5
C8 C9 H9B 109.5
H9A C9 H9B 109.5
C8 C9 H9C 109.5
H9A C9 H9C 109.5
H9B C9 H9C 109.5
C8 C10 H10A 109.5
C8 C10 H10B 109.5
H10A C10 H10B 109.5
C8 C10 H10C 109.5
H10A C10 H10C 109.5
H10B C10 H10C 109.5
C12 C11 C16 113.0(3)
C12 C11 B1 125.3(3)
C16 C11 B1 121.4(3)
F12 C12 C13 114.5(2)
F12 C12 C11 120.1(3)
C13 C12 C11 125.4(3)
C12 F12 Li1 137.9(2)
F13 C13 C12 121.4(3)
F13 C13 C14 120.2(3)
C12 C13 C14 118.4(3)
F14 C14 C15 120.0(3)
F14 C14 C13 120.7(3)
C15 C14 C13 119.2(3)
F15 C15 C16 121.0(3)
F15 C15 C14 119.1(3)
C16 C15 C14 119.8(3)
F16 C16 C15 116.9(2)
F16 C16 C11 119.1(3)
C15 C16 C11 124.0(3)
C22 C21 C26 113.1(3)
C22 C21 B1 119.7(3)
C26 C21 B1 126.9(3)
C23 C22 F22 115.4(3)
C23 C22 C21 126.0(3)
F22 C22 C21 118.6(3)
C22 F22 Li1 140.2(2)
F23 C23 C22 121.5(3)
F23 C23 C24 120.2(3)
C22 C23 C24 118.3(3)
F24 C24 C25 120.4(3)
F24 C24 C23 120.5(3)
C25 C24 C23 119.1(3)
F25 C25 C24 119.2(3)
F25 C25 C26 120.7(3)
C24 C25 C26 120.1(3)
F26 C26 C25 116.7(2)
F26 C26 C21 119.8(3)
C25 C26 C21 123.4(3)
C36 C31 C32 114.1(3)
C36 C31 B2 127.7(3)
C32 C31 B2 118.2(3)
F32 C32 C33 117.2(3)
F32 C32 C31 118.8(3)
C33 C32 C31 124.0(3)
F33 C33 C32 121.3(3)
F33 C33 C34 119.7(3)
C32 C33 C34 119.0(3)
F34 C34 C35 119.8(3)
F34 C34 C33 120.6(3)
C35 C34 C33 119.6(3)
F35 C35 C34 119.6(3)
F35 C35 C36 121.1(3)
C34 C35 C36 119.2(3)
F36 C36 C35 115.9(3)
F36 C36 C31 120.2(3)
C35 C36 C31 123.9(3)
C46 C41 C42 113.8(3)
C46 C41 B2 127.7(3)
C42 C41 B2 117.5(3)
F42 C42 C43 116.7(3)
F42 C42 C41 119.2(3)
C43 C42 C41 124.0(3)
F43 C43 C44 119.5(3)
F43 C43 C42 121.1(3)
C44 C43 C42 119.4(3)
F44 C44 C43 120.9(3)
F44 C44 C45 119.6(3)
C43 C44 C45 119.6(3)
F45 C45 C44 120.1(3)
F45 C45 C46 120.6(3)
C44 C45 C46 119.3(3)
F46 C46 C41 121.5(3)
F46 C46 C45 114.6(3)
C41 C46 C45 123.8(3)
C52 C51 C56 118.1(4)
C52 C51 C57 120.5(4)
C56 C51 C57 121.4(4)
C53 C52 C51 121.8(4)
C53 C52 Li1 72.5(2)
C51 C52 Li1 80.2(2)
C53 C52 H52 119.1
C51 C52 H52 119.1
Li1 C52 H52 118.9
C52 C53 C54 119.8(4)
C52 C53 Li1 78.2(3)
C54 C53 Li1 75.6(2)
C52 C53 H53 120.1
C54 C53 H53 120.1
Li1 C53 H53 116.8
C53 C54 C55 119.6(4)
C53 C54 Li1 74.7(2)
C55 C54 Li1 78.7(2)
C53 C54 H54 120.2
C55 C54 H54 120.2
Li1 C54 H54 117.2
C56 C55 C54 120.7(3)
C56 C55 Li1 79.5(2)
C54 C55 Li1 71.9(2)
C56 C55 H55 119.6
C54 C55 H55 119.6
Li1 C55 H55 120.0
C55 C56 C51 120.0(4)
C55 C56 H56 120.0
C51 C56 H56 120.0
C51 C57 H57A 109.5
C51 C57 H57B 109.5
H57A C57 H57B 109.5
C51 C57 H57C 109.5
H57A C57 H57C 109.5
H57B C57 H57C 109.5

loop_
_geom_bond_atom_site_label_1
_geom_bond_atom_site_label_2
_geom_bond_distance
Li1 F22 2.041(6)
Li1 F12 2.058(6)
Li1 C7A 2.406(6)
Li1 C1 2.430(7)
Li1 C3A 2.508(6)
Li1 C2 2.525(6)
Li1 C3 2.653(6)
Li1 C53 2.678(7)
Li1 C54 2.690(6)
Li1 C52 2.747(6)
Li1 C55 2.775(6)
B1 C11 1.613(5)
B1 C3 1.621(4)
B1 C21 1.622(4)
B1 B2 1.918(5)
B1 H1 1.31(3)
B2 C31 1.613(4)
B2 C41 1.622(5)
B2 C3 1.648(4)
B2 H1 1.30(3)
C1 C2 1.341(4)
C1 C7A 1.457(5)
C1 C8 1.533(5)
C2 C3 1.492(4)
C2 H2 0.95
C3 C3A 1.498(4)
C3A C4 1.378(5)
C3A C7A 1.420(4)
C4 C5 1.404(5)
C4 H4 0.95
C5 C6 1.386(5)
C5 H5 0.95
C6 C7 1.359(5)
C6 H6 0.95
C7 C7A 1.404(4)
C7 H7 0.95
C8 C9 1.513(5)
C8 C10 1.520(5)
C8 H8 1.0
C9 H9A 0.98
C9 H9B 0.98
C9 H9C 0.98
C10 H10A 0.98
C10 H10B 0.98
C10 H10C 0.98
C11 C12 1.386(4)
C11 C16 1.396(4)
C12 F12 1.372(3)
C12 C13 1.379(4)
C13 F13 1.336(3)
C13 C14 1.379(4)
C14 F14 1.333(3)
C14 C15 1.379(4)
C15 F15 1.351(3)
C15 C16 1.372(4)
C16 F16 1.349(3)
C21 C22 1.387(4)
C21 C26 1.391(4)
C22 C23 1.367(4)
C22 F22 1.377(3)
C23 F23 1.340(3)
C23 C24 1.383(4)
C24 F24 1.337(3)
C24 C25 1.376(4)
C25 F25 1.343(3)
C25 C26 1.382(4)
C26 F26 1.350(3)
C31 C36 1.381(4)
C31 C32 1.394(4)
C32 F32 1.354(4)
C32 C33 1.372(4)
C33 F33 1.348(4)
C33 C34 1.381(5)
C34 F34 1.345(4)
C34 C35 1.373(4)
C35 F35 1.342(3)
C35 C36 1.381(4)
C36 F36 1.355(3)
C41 C46 1.380(4)
C41 C42 1.401(4)
C42 F42 1.350(3)
C42 C43 1.374(4)
C43 F43 1.352(3)
C43 C44 1.368(5)
C44 F44 1.349(4)
C44 C45 1.375(4)
C45 F45 1.341(3)
C45 C46 1.386(4)
C46 F46 1.348(3)
C51 C52 1.386(6)
C51 C56 1.406(5)
C51 C57 1.516(6)
C52 C53 1.373(6)
C52 H52 0.95
C53 C54 1.373(5)
C53 H53 0.95
C54 C55 1.391(5)
C54 H54 0.95
C55 C56 1.372(5)
C55 H55 0.95
C56 H56 0.95
C57 H57A 0.98
C57 H57B 0.98
C57 H57C 0.98

loop_
_geom_torsion_atom_site_label_1
_geom_torsion_atom_site_label_2
_geom_torsion_atom_site_label_3
_geom_torsion_atom_site_label_4
_geom_torsion
C7A C1 C2 C3 1.0(4)
C8 C1 C2 C3 -173.0(3)
Li1 C1 C2 C3 67.1(3)
C7A C1 C2 Li1 -66.1(3)
C8 C1 C2 Li1 119.9(4)
C1 C2 C3 C3A -2.4(3)
Li1 C2 C3 C3A 60.1(2)
C1 C2 C3 B1 -146.8(3)
Li1 C2 C3 B1 -84.2(3)
C1 C2 C3 B2 128.7(3)
Li1 C2 C3 B2 -168.8(3)
C1 C2 C3 Li1 -62.5(3)
C11 B1 C3 C2 132.4(3)
C21 B1 C3 C2 -4.9(4)
B2 B1 C3 C2 -114.8(3)
C11 B1 C3 C3A -2.4(4)
C21 B1 C3 C3A -139.6(3)
B2 B1 C3 C3A 110.4(3)
C11 B1 C3 B2 -112.8(3)
C21 B1 C3 B2 109.9(3)
C11 B1 C3 Li1 63.9(3)
C21 B1 C3 Li1 -73.4(3)
B2 B1 C3 Li1 176.7(2)
C31 B2 C3 C2 -134.5(3)
C41 B2 C3 C2 4.4(4)
B1 B2 C3 C2 113.2(3)
C31 B2 C3 C3A -10.2(4)
C41 B2 C3 C3A 128.7(3)
B1 B2 C3 C3A -122.5(3)
C31 B2 C3 B1 112.3(3)
C41 B2 C3 B1 -108.8(3)
C31 B2 C3 Li1 97.9(10)
C41 B2 C3 Li1 -123.3(10)
B1 B2 C3 Li1 -14.5(10)
C2 C3 C3A C4 -176.3(3)
B1 C3 C3A C4 -35.8(5)
B2 C3 C3A C4 50.8(5)
Li1 C3 C3A C4 -115.6(4)
C2 C3 C3A C7A 2.8(3)
B1 C3 C3A C7A 143.3(3)
B2 C3 C3A C7A -130.1(3)
Li1 C3 C3A C7A 63.5(2)
C2 C3 C3A Li1 -60.6(2)
B1 C3 C3A Li1 79.8(3)
B2 C3 C3A Li1 166.4(3)
C7A C3A C4 C5 0.9(5)
C3 C3A C4 C5 179.9(3)
Li1 C3A C4 C5 80.9(4)
C3A C4 C5 C6 0.5(5)
C4 C5 C6 C7 -1.3(5)
C5 C6 C7 C7A 0.5(5)
C6 C7 C7A C3A 0.9(5)
C6 C7 C7A C1 -177.1(3)
C6 C7 C7A Li1 -88.2(4)
C4 C3A C7A C7 -1.6(5)
C3 C3A C7A C7 179.1(3)
Li1 C3A C7A C7 -111.3(3)
C4 C3A C7A C1 176.8(3)
C3 C3A C7A C1 -2.4(3)
Li1 C3A C7A C1 67.2(3)
C4 C3A C7A Li1 109.6(3)
C3 C3A C7A Li1 -69.6(3)
C2 C1 C7A C7 179.1(3)
C8 C1 C7A C7 -6.6(6)
Li1 C1 C7A C7 108.5(4)
C2 C1 C7A C3A 0.9(4)
C8 C1 C7A C3A 175.2(3)
Li1 C1 C7A C3A -69.7(3)
C2 C1 C7A Li1 70.6(3)
C8 C1 C7A Li1 -115.1(3)
C2 C1 C8 C9 104.6(4)
C7A C1 C8 C9 -68.6(4)
Li1 C1 C8 C9 -156.4(3)
C2 C1 C8 C10 -20.3(5)
C7A C1 C8 C10 166.5(3)
Li1 C1 C8 C10 78.6(4)
C3 B1 C11 C12 -42.1(4)
C21 B1 C11 C12 97.7(3)
B2 B1 C11 C12 -108.9(3)
C3 B1 C11 C16 145.1(3)
C21 B1 C11 C16 -75.1(3)
B2 B1 C11 C16 78.2(4)
C16 C11 C12 F12 175.3(2)
B1 C11 C12 F12 1.9(4)
C16 C11 C12 C13 -3.1(4)
B1 C11 C12 C13 -176.4(3)
C13 C12 F12 Li1 161.9(3)
C11 C12 F12 Li1 -16.6(5)
F12 C12 C13 F13 2.2(4)
C11 C12 C13 F13 -179.4(3)
F12 C12 C13 C14 -177.6(2)
C11 C12 C13 C14 0.8(4)
F13 C13 C14 F14 0.9(4)
C12 C13 C14 F14 -179.3(3)
F13 C13 C14 C15 -179.3(3)
C12 C13 C14 C15 0.6(4)
F14 C14 C15 F15 0.0(4)
C13 C14 C15 F15 -179.8(2)
F14 C14 C15 C16 -179.5(3)
C13 C14 C15 C16 0.6(4)
F15 C15 C16 F16 -4.5(4)
C14 C15 C16 F16 175.0(2)
F15 C15 C16 C11 177.2(3)
C14 C15 C16 C11 -3.3(4)
C12 C11 C16 F16 -173.9(2)
B1 C11 C16 F16 -0.3(4)
C12 C11 C16 C15 4.3(4)
B1 C11 C16 C15 178.0(3)
C11 B1 C21 C22 -75.8(3)
C3 B1 C21 C22 66.7(4)
B2 B1 C21 C22 129.3(3)
C11 B1 C21 C26 97.5(3)
C3 B1 C21 C26 -120.0(3)
B2 B1 C21 C26 -57.4(4)
C26 C21 C22 C23 0.7(5)
B1 C21 C22 C23 174.9(3)
C26 C21 C22 F22 -176.5(3)
B1 C21 C22 F22 -2.3(4)
C23 C22 F22 Li1 149.1(3)
C21 C22 F22 Li1 -33.3(5)
F22 C22 C23 F23 -2.8(4)
C21 C22 C23 F23 179.9(3)
F22 C22 C23 C24 177.0(3)
C21 C22 C23 C24 -0.3(5)
F23 C23 C24 F24 0.3(5)
C22 C23 C24 F24 -179.5(3)
F23 C23 C24 C25 179.2(3)
C22 C23 C24 C25 -0.6(5)
F24 C24 C25 F25 0.5(5)
C23 C24 C25 F25 -178.4(3)
F24 C24 C25 C26 180.0(3)
C23 C24 C25 C26 1.1(5)
F25 C25 C26 F26 0.2(4)
C24 C25 C26 F26 -179.3(3)
F25 C25 C26 C21 178.8(3)
C24 C25 C26 C21 -0.7(5)
C22 C21 C26 F26 178.3(3)
B1 C21 C26 F26 4.7(5)
C22 C21 C26 C25 -0.2(4)
B1 C21 C26 C25 -173.9(3)
C41 B2 C31 C36 107.5(3)
C3 B2 C31 C36 -108.0(3)
B1 B2 C31 C36 -47.4(4)
C41 B2 C31 C32 -73.3(3)
C3 B2 C31 C32 71.1(4)
B1 B2 C31 C32 131.7(3)
C36 C31 C32 F32 -178.3(3)
B2 C31 C32 F32 2.5(4)
C36 C31 C32 C33 3.6(5)
B2 C31 C32 C33 -175.7(3)
F32 C32 C33 F33 0.4(5)
C31 C32 C33 F33 178.5(3)
F32 C32 C33 C34 -178.5(3)
C31 C32 C33 C34 -0.3(5)
F33 C33 C34 F34 0.2(5)
C32 C33 C34 F34 179.1(3)
F33 C33 C34 C35 178.4(3)
C32 C33 C34 C35 -2.7(5)
F34 C34 C35 F35 -0.1(5)
C33 C34 C35 F35 -178.3(3)
F34 C34 C35 C36 -179.6(3)
C33 C34 C35 C36 2.1(5)
F35 C35 C36 F36 0.7(4)
C34 C35 C36 F36 -179.8(3)
F35 C35 C36 C31 -178.0(3)
C34 C35 C36 C31 1.5(5)
C32 C31 C36 F36 177.2(3)
B2 C31 C36 F36 -3.6(5)
C32 C31 C36 C35 -4.2(4)
B2 C31 C36 C35 175.0(3)
C31 B2 C41 C46 101.7(3)
C3 B2 C41 C46 -38.6(5)
B1 B2 C41 C46 -103.9(3)
C31 B2 C41 C42 -66.0(3)
C3 B2 C41 C42 153.7(3)
B1 B2 C41 C42 88.4(3)
C46 C41 C42 F42 -177.4(2)
B2 C41 C42 F42 -8.0(4)
C46 C41 C42 C43 0.6(4)
B2 C41 C42 C43 170.0(3)
F42 C42 C43 F43 0.3(4)
C41 C42 C43 F43 -177.7(3)
F42 C42 C43 C44 178.4(3)
C41 C42 C43 C44 0.3(5)
F43 C43 C44 F44 -1.6(5)
C42 C43 C44 F44 -179.7(3)
F43 C43 C44 C45 178.0(3)
C42 C43 C44 C45 0.0(5)
F44 C44 C45 F45 -0.8(4)
C43 C44 C45 F45 179.5(3)
F44 C44 C45 C46 178.5(3)
C43 C44 C45 C46 -1.2(5)
C42 C41 C46 F46 176.5(2)
B2 C41 C46 F46 8.3(5)
C42 C41 C46 C45 -1.9(4)
B2 C41 C46 C45 -170.0(3)
F45 C45 C46 F46 3.1(4)
C44 C45 C46 F46 -176.2(3)
F45 C45 C46 C41 -178.4(3)
C44 C45 C46 C41 2.2(5)
C56 C51 C52 C53 0.5(5)
C57 C51 C52 C53 179.3(4)
C56 C51 C52 Li1 -61.8(3)
C57 C51 C52 Li1 117.0(3)
C51 C52 C53 C54 -0.4(6)
Li1 C52 C53 C54 65.7(3)
C51 C52 C53 Li1 -66.1(3)
C52 C53 C54 C55 0.1(5)
Li1 C53 C54 C55 67.1(3)
C52 C53 C54 Li1 -67.0(3)
C53 C54 C55 C56 0.3(5)
Li1 C54 C55 C56 65.3(3)
C53 C54 C55 Li1 -65.0(3)
C54 C55 C56 C51 -0.3(5)
Li1 C55 C56 C51 61.1(3)
C52 C51 C56 C55 -0.1(5)
C57 C51 C56 C55 -178.9(3)
